data_4117918
loop_
_publ_author_name
'Satoshi Horike'
'Daiki Umeyama'
'Munehiro Inukai'
'Tomoya Itakura'
'Susumu Kitagawa'

_publ_contact_author_address
;
Department of Synthetic Chemistry and Biological Chemistry
Graduate School of Engineering, Kyoto University
Katsura, Nishikyo-ku
Kyoto
615-8510
JAPAN
;
_publ_contact_author_email KITAGAWA@SBCHEM.KYOTO-U.AC.JP
_publ_contact_author_name 'Susumu Kitagawa'
_publ_section_title
;
 Coordination-Network-Based Ionic Plastic Crystal for Anhydrous Proton
 Conductivity
;
_journal_name_full 'Journal of the American Chemical Society'
_journal_page_first 7612
_journal_page_last 7615
_journal_paper_doi 10.1021/ja301875x
_journal_volume 134
_journal_year 2012
_chemical_formula_sum 'C6 H15 N4 O12 P3 Zn'
_chemical_formula_weight 493.50
_chemical_name_systematic
; 
 ? 
;
_space_group_IT_number 14
_symmetry_cell_setting monoclinic
_symmetry_space_group_name_Hall '-P 2yab'
_symmetry_space_group_name_H-M 'P 1 21/a 1'
_atom_sites_solution_hydrogens geom
_atom_sites_solution_primary direct
_atom_sites_solution_secondary difmap
_audit_creation_method SHELXL-97
_cell_angle_alpha 90.00
_cell_angle_beta 114.2034(16)
_cell_angle_gamma 90.00
_cell_formula_units_Z 4
_cell_length_a 9.0559(14)
_cell_length_b 21.526(3)
_cell_length_c 9.1804(15)
_cell_measurement_temperature 243(2)
_cell_measurement_theta_max 27.5
_cell_measurement_theta_min 3
_cell_volume 1632.3(4)
_computing_structure_refinement 'SHELXL-97 (Sheldrick, 1997)'
_computing_structure_solution 'SHELXS-97 (Sheldrick, 1990)'
_diffrn_ambient_temperature 243(2)
_diffrn_measured_fraction_theta_full 0.996
_diffrn_measured_fraction_theta_max 0.996
_diffrn_measurement_device_type CCD
_diffrn_measurement_method \w
_diffrn_radiation_monochromator graphite
_diffrn_radiation_source 'fine-focus sealed tube'
_diffrn_radiation_type MoK\a
_diffrn_radiation_wavelength 0.71075
_diffrn_reflns_av_R_equivalents 0.0391
_diffrn_reflns_av_sigmaI/netI 0.0362
_diffrn_reflns_limit_h_max 10
_diffrn_reflns_limit_h_min -11
_diffrn_reflns_limit_k_max 24
_diffrn_reflns_limit_k_min -27
_diffrn_reflns_limit_l_max 11
_diffrn_reflns_limit_l_min -11
_diffrn_reflns_number 12945
_diffrn_reflns_theta_full 27.49
_diffrn_reflns_theta_max 27.49
_diffrn_reflns_theta_min 3.74
_exptl_absorpt_coefficient_mu 1.871
_exptl_absorpt_correction_T_max 0.7059
_exptl_absorpt_correction_T_min 0.7059
_exptl_absorpt_correction_type empirical
_exptl_crystal_colour colorless
_exptl_crystal_density_diffrn 2.008
_exptl_crystal_description prism
_exptl_crystal_F_000 1000
_exptl_crystal_size_max 0.20
_exptl_crystal_size_mid 0.20
_exptl_crystal_size_min 0.20
_refine_diff_density_max 0.774
_refine_diff_density_min -0.534
_refine_diff_density_rms 0.105
_refine_ls_extinction_method none
_refine_ls_goodness_of_fit_ref 0.943
_refine_ls_hydrogen_treatment mixed
_refine_ls_matrix_type full
_refine_ls_number_parameters 256
_refine_ls_number_reflns 3726
_refine_ls_number_restraints 0
_refine_ls_restrained_S_all 0.943
_refine_ls_R_factor_all 0.0477
_refine_ls_R_factor_gt 0.0401
_refine_ls_shift/su_max 0.001
_refine_ls_shift/su_mean 0.000
_refine_ls_structure_factor_coef Fsqd
_refine_ls_weighting_details 'calc w=1/[\s^2^(Fo^2^)+(0.1000P)^2^+0.0000P] where P=(Fo^2^+2Fc^2^)/3'
_refine_ls_weighting_scheme calc
_refine_ls_wR_factor_gt 0.1179
_refine_ls_wR_factor_ref 0.1263
_reflns_number_gt 3211
_reflns_number_total 3726
_reflns_threshold_expression >2sigma(I)
_cod_data_source_file ja301875x_si_001.cif
_cod_data_source_block Zn(HPO4)2(H2PO4)_-30C
_cod_database_code 4117918

loop_
_symmetry_equiv_pos_as_xyz
'x, y, z'
'-x+1/2, y+1/2, -z'
'-x, -y, -z'
'x-1/2, -y-1/2, z'

loop_
_atom_site_label
_atom_site_type_symbol
_atom_site_fract_x
_atom_site_fract_y
_atom_site_fract_z
_atom_site_U_iso_or_equiv
_atom_site_adp_type
_atom_site_occupancy
_atom_site_symmetry_multiplicity
_atom_site_calc_flag
_atom_site_refinement_flags
Zn1 Zn -0.02285(4) 0.331501(15) -0.09691(4) 0.01428(13) Uani 1 1 d .
P1 P 0.29357(8) 0.29621(3) -0.15774(8) 0.01247(18) Uani 1 1 d .
P2 P -0.35652(9) 0.39448(3) -0.27706(9) 0.01458(18) Uani 1 1 d .
P3 P 0.24293(9) 0.39640(3) 0.22418(9) 0.01584(19) Uani 1 1 d .
O1 O 0.1133(2) 0.30331(10) -0.1996(3) 0.0178(4) Uani 1 1 d .
H12 H 0.484(5) 0.195(2) 0.572(6) 0.034(11) Uiso 1 1 d .
O2 O 0.3026(2) 0.28692(10) -0.3239(2) 0.0175(4) Uani 1 1 d .
H7 H 0.3831 0.3046 -0.3232 0.026 Uiso 1 1 calc R
O3 O 0.3613(3) 0.23843(10) -0.0562(3) 0.0196(4) Uani 1 1 d .
O4 O 0.3890(2) 0.35344(10) -0.0767(3) 0.0188(4) Uani 1 1 d .
O5 O -0.1801(3) 0.38750(10) -0.2484(3) 0.0205(5) Uani 1 1 d .
O6 O -0.4205(3) 0.45647(10) -0.3668(3) 0.0238(5) Uani 1 1 d .
H11 H -0.3595 0.4848 -0.3189 0.036 Uiso 1 1 calc R
O7 O -0.4689(2) 0.34407(10) -0.3744(3) 0.0188(5) Uani 1 1 d .
O8 O -0.3627(3) 0.39886(11) -0.1086(3) 0.0272(5) Uani 1 1 d .
H10 H -0.4424 0.3801 -0.1106 0.041 Uiso 1 1 calc R
O9 O 0.0828(3) 0.37431(11) 0.1018(3) 0.0269(5) Uani 1 1 d .
O10 O 0.2333(3) 0.44920(10) 0.3260(3) 0.0219(5) Uani 1 1 d .
O11 O 0.3544(3) 0.41870(12) 0.1425(3) 0.0298(6) Uani 1 1 d .
H8 H 0.3554 0.3924 0.0782 0.045 Uiso 1 1 calc R
O12 O 0.3247(4) 0.33860(11) 0.3284(3) 0.0346(6) Uani 1 1 d .
H9 H 0.3797 0.3497 0.4202 0.052 Uiso 1 1 calc R
N1 N 0.4199(3) 0.19343(13) 0.4739(3) 0.0219(6) Uani 1 1 d .
N2 N 0.3370(3) 0.19907(13) 0.2196(3) 0.0237(6) Uani 1 1 d .
H13 H 0.336(5) 0.2098(19) 0.113(5) 0.037(11) Uiso 1 1 d .
C1 C 0.4670(4) 0.20189(15) 0.3571(4) 0.0241(7) Uani 1 1 d .
H1 H 0.5727 0.2087 0.3689 0.029 Uiso 1 1 calc R
C2 C 0.2039(4) 0.18867(15) 0.2512(4) 0.0245(7) Uani 1 1 d .
H2 H 0.0975 0.1849 0.1763 0.029 Uiso 1 1 calc R
C3 C 0.2555(4) 0.18488(16) 0.4104(4) 0.0233(6) Uani 1 1 d .
H3 H 0.1920 0.1778 0.4667 0.028 Uiso 1 1 calc R
N3 N 0.2313(5) 0.47043(15) 0.6255(4) 0.0380(8) Uani 1 1 d .
H14 H 0.256(8) 0.466(3) 0.528(8) 0.10(2) Uiso 1 1 d .
N4 N 0.2298(7) 0.51615(18) 0.8275(5) 0.0625(12) Uani 1 1 d .
H15 H 0.254(8) 0.536(3) 0.938(8) 0.10(2) Uiso 1 1 d .
C4 C 0.3077(5) 0.5087(2) 0.7372(6) 0.0433(10) Uani 1 1 d .
H4 H 0.4043 0.5282 0.7519 0.052 Uiso 1 1 calc R
C5 C 0.0938(6) 0.4789(2) 0.7656(7) 0.0568(15) Uani 1 1 d .
H5 H 0.0156 0.4744 0.8061 0.068 Uiso 1 1 calc R
C6 C 0.0954(6) 0.45174(19) 0.6415(6) 0.0509(12) Uani 1 1 d .
H6 H 0.0177 0.4243 0.5748 0.061 Uiso 1 1 calc R

loop_
_atom_site_aniso_label
_atom_site_aniso_U_11
_atom_site_aniso_U_22
_atom_site_aniso_U_33
_atom_site_aniso_U_23
_atom_site_aniso_U_13
_atom_site_aniso_U_12
Zn1 0.01157(19) 0.0171(2) 0.0135(2) -0.00060(11) 0.00444(14) -0.00092(11)
P1 0.0105(3) 0.0160(4) 0.0111(3) -0.0004(2) 0.0045(3) 0.0006(3)
P2 0.0116(3) 0.0167(4) 0.0141(4) 0.0009(3) 0.0039(3) -0.0003(3)
P3 0.0157(4) 0.0166(4) 0.0139(4) -0.0034(3) 0.0048(3) -0.0026(3)
O1 0.0116(9) 0.0235(11) 0.0171(10) -0.0016(8) 0.0047(8) 0.0021(8)
O2 0.0163(10) 0.0254(11) 0.0133(10) -0.0028(8) 0.0086(8) -0.0036(8)
O3 0.0227(11) 0.0217(11) 0.0172(10) 0.0063(8) 0.0112(9) 0.0091(9)
O4 0.0180(10) 0.0214(11) 0.0193(11) -0.0057(8) 0.0100(9) -0.0048(8)
O5 0.0151(10) 0.0229(11) 0.0237(11) 0.0035(8) 0.0081(9) 0.0023(8)
O6 0.0172(11) 0.0166(11) 0.0327(13) 0.0048(9) 0.0051(10) 0.0033(9)
O7 0.0208(11) 0.0191(11) 0.0160(10) -0.0017(8) 0.0072(9) -0.0052(8)
O8 0.0258(12) 0.0381(14) 0.0182(11) -0.0074(9) 0.0097(10) -0.0138(10)
O9 0.0192(11) 0.0387(14) 0.0187(11) -0.0110(10) 0.0037(9) -0.0080(10)
O10 0.0210(10) 0.0241(12) 0.0215(11) -0.0077(9) 0.0098(9) -0.0020(9)
O11 0.0341(13) 0.0313(13) 0.0327(14) -0.0147(10) 0.0228(12) -0.0161(11)
O12 0.0496(16) 0.0205(12) 0.0196(12) -0.0022(9) -0.0002(12) 0.0016(11)
N1 0.0190(12) 0.0277(14) 0.0150(13) -0.0010(10) 0.0031(11) -0.0002(11)
N2 0.0285(14) 0.0267(15) 0.0169(13) -0.0002(10) 0.0103(12) 0.0031(11)
C1 0.0198(15) 0.0254(17) 0.0261(17) 0.0026(12) 0.0083(13) 0.0017(12)
C2 0.0200(15) 0.0275(17) 0.0203(15) 0.0000(13) 0.0025(13) -0.0020(13)
C3 0.0173(14) 0.0319(17) 0.0216(15) 0.0011(13) 0.0091(13) -0.0023(13)
N3 0.054(2) 0.0329(17) 0.0385(19) 0.0023(14) 0.0303(18) 0.0119(15)
N4 0.106(4) 0.039(2) 0.048(3) -0.0116(18) 0.037(3) 0.003(2)
C4 0.040(2) 0.040(2) 0.050(3) 0.0018(19) 0.019(2) -0.0139(18)
C5 0.047(3) 0.063(3) 0.088(4) 0.042(3) 0.055(3) 0.026(2)
C6 0.042(2) 0.030(2) 0.057(3) 0.0132(19) -0.004(2) -0.0131(18)

loop_
_atom_type_symbol
_atom_type_description
_atom_type_scat_dispersion_real
_atom_type_scat_dispersion_imag
_atom_type_scat_source
C C 0.0033 0.0016 'International Tables Vol C Tables 4.2.6.8 and 6.1.1.4'
N N 0.0061 0.0033 'International Tables Vol C Tables 4.2.6.8 and 6.1.1.4'
O O 0.0106 0.0060 'International Tables Vol C Tables 4.2.6.8 and 6.1.1.4'
P P 0.1023 0.0942 'International Tables Vol C Tables 4.2.6.8 and 6.1.1.4'
Zn Zn 0.2839 1.4301 'International Tables Vol C Tables 4.2.6.8 and 6.1.1.4'
H H 0.0000 0.0000 'International Tables Vol C Tables 4.2.6.8 and 6.1.1.4'

loop_
_geom_angle_atom_site_label_1
_geom_angle_atom_site_label_2
_geom_angle_atom_site_label_3
_geom_angle
_geom_angle_site_symmetry_3
O9 Zn1 O1 116.55(10) .
O9 Zn1 O5 108.44(10) .
O1 Zn1 O5 105.79(9) .
O9 Zn1 O3 106.61(10) 4_565
O1 Zn1 O3 110.57(9) 4_565
O5 Zn1 O3 108.68(9) 4_565
O4 P1 O1 112.28(12) .
O4 P1 O3 110.98(13) .
O1 P1 O3 110.91(13) .
O4 P1 O2 109.51(12) .
O1 P1 O2 104.13(12) .
O3 P1 O2 108.77(12) .
O7 P2 O5 116.07(13) .
O7 P2 O6 106.90(13) .
O5 P2 O6 108.36(12) .
O7 P2 O8 109.80(12) .
O5 P2 O8 107.17(13) .
O6 P2 O8 108.33(14) .
O10 P3 O9 114.95(14) .
O10 P3 O12 110.95(14) .
O9 P3 O12 106.04(14) .
O10 P3 O11 106.36(13) .
O9 P3 O11 110.77(14) .
O12 P3 O11 107.60(16) .
P1 O1 Zn1 137.78(13) .
P1 O2 H7 109.5 .
P1 O3 Zn1 128.57(13) 4_665
P2 O5 Zn1 126.53(13) .
P2 O6 H11 109.5 .
P2 O8 H10 109.5 .
P3 O9 Zn1 144.86(16) .
P3 O11 H8 109.5 .
P3 O12 H9 109.5 .
C1 N1 C3 109.2(3) .
C1 N1 H12 123(3) .
C3 N1 H12 127(3) .
C1 N2 C2 108.7(3) .
C1 N2 H13 124(2) .
C2 N2 H13 126(2) .
N1 C1 N2 108.1(3) .
N1 C1 H1 125.9 .
N2 C1 H1 125.9 .
C3 C2 N2 107.3(3) .
C3 C2 H2 126.4 .
N2 C2 H2 126.4 .
C2 C3 N1 106.7(3) .
C2 C3 H3 126.6 .
N1 C3 H3 126.6 .
C4 N3 C6 108.7(4) .
C4 N3 H14 122(4) .
C6 N3 H14 127(4) .
C4 N4 C5 106.9(4) .
C4 N4 H15 136(4) .
C5 N4 H15 116(4) .
N3 C4 N4 109.6(4) .
N3 C4 H4 125.2 .
N4 C4 H4 125.2 .
C6 C5 N4 107.3(4) .
C6 C5 H5 126.4 .
N4 C5 H5 126.4 .
C5 C6 N3 107.5(4) .
C5 C6 H6 126.3 .
N3 C6 H6 126.3 .

loop_
_geom_bond_atom_site_label_1
_geom_bond_atom_site_label_2
_geom_bond_distance
_geom_bond_site_symmetry_2
Zn1 O9 1.914(2) .
Zn1 O1 1.932(2) .
Zn1 O5 1.947(2) .
Zn1 O3 1.957(2) 4_565
P1 O4 1.514(2) .
P1 O1 1.523(2) .
P1 O3 1.524(2) .
P1 O2 1.573(2) .
P2 O7 1.505(2) .
P2 O5 1.516(2) .
P2 O6 1.550(2) .
P2 O8 1.573(2) .
P3 O10 1.497(2) .
P3 O9 1.502(2) .
P3 O12 1.559(2) .
P3 O11 1.560(2) .
O2 H7 0.8200 .
O3 Zn1 1.957(2) 4_665
O6 H11 0.8200 .
O8 H10 0.8200 .
O11 H8 0.8200 .
O12 H9 0.8200 .
N1 C1 1.319(4) .
N1 C3 1.371(4) .
N1 H12 0.85(5) .
N2 C1 1.328(4) .
N2 C2 1.369(4) .
N2 H13 1.01(4) .
C1 H1 0.9300 .
C2 C3 1.342(5) .
C2 H2 0.9300 .
C3 H3 0.9300 .
N3 C4 1.275(5) .
N3 C6 1.359(6) .
N3 H14 1.01(7) .
N4 C4 1.300(6) .
N4 C5 1.381(7) .
N4 H15 1.04(7) .
C4 H4 0.9300 .
C5 C6 1.286(7) .
C5 H5 0.9300 .
C6 H6 0.9300 .
